data_7135296
loop_
_publ_author_name
'Shoji, Taku'
'Ariga, Yukino'
'Ito, Daichi'
'Ito, Fuyuki'
'Hamasaki, Atom'
'Mori, Shigeki'
'Okujima, Tetsuo'
'Sekiguchi, Ryuta'
'Ito, Shunji'

_publ_section_title
;
 Azulenes exhibiting solid-state fluorescence: synthesis and photophysics
 of 2-aryl-6-pyrrolidinylazulenes.
;
_journal_issue 98
_journal_name_full 'Chemical communications (Cambridge, England)'
_journal_page_first 19481
_journal_page_last 19484
_journal_paper_doi 10.1039/d5cc05926g
_journal_volume 61
_journal_year 2025
_chemical_formula_moiety 'C H Cl3, C26 H26 N2 O6'
_chemical_formula_sum 'C27 H27 Cl3 N2 O6'
_chemical_formula_weight 581.85
_space_group_crystal_system triclinic
_space_group_IT_number 2
_space_group_name_Hall '-P 1'
_space_group_name_H-M_alt 'P -1'
_atom_sites_solution_hydrogens geom
_atom_sites_solution_primary dual
_atom_sites_solution_secondary difmap
_audit_creation_date 2020-11-11
_audit_creation_method
;
Olex2 1.3
(compiled 2020.07.31 svn.rc2a77460 for OlexSys, GUI svn.r6145)
;
_audit_update_record
;
2020-11-17 deposited with the CCDC.	2025-11-12 downloaded from the CCDC.
;
_cell_angle_alpha 96.494(4)
_cell_angle_beta 99.614(4)
_cell_angle_gamma 104.201(4)
_cell_formula_units_Z 2
_cell_length_a 7.4109(3)
_cell_length_b 9.9848(6)
_cell_length_c 18.7960(9)
_cell_measurement_reflns_used 11810
_cell_measurement_temperature 100
_cell_measurement_theta_max 30.7720
_cell_measurement_theta_min 2.2020
_cell_volume 1312.01(12)
_computing_cell_refinement 'CrysAlisPro 1.171.40.67a (Rigaku OD, 2019)'
_computing_data_collection 'CrystalClear-SM Expert 2.1 b46 (Rigaku, 2016)'
_computing_data_reduction 'CrysAlisPro 1.171.40.67a (Rigaku OD, 2019)'
_computing_molecular_graphics 'Olex2 1.3 (Dolomanov et al., 2009)'
_computing_publication_material 'Olex2 1.3 (Dolomanov et al., 2009)'
_computing_structure_refinement 'SHELXL-2018/3 (Sheldrick, 2018)'
_computing_structure_solution 'SHELXT 2018/2 (Sheldrick, 2018)'
_diffrn_ambient_temperature 100
_diffrn_detector CCD
_diffrn_detector_area_resol_mean 7.111
_diffrn_detector_type 'Rigaku Saturn724+ area detector'
_diffrn_measured_fraction_theta_full 0.999
_diffrn_measured_fraction_theta_max 0.999
_diffrn_measurement_details
;
List of Runs (angles in degrees, time in seconds):

  # Type    Start    End  Width  t~exp~   \w     \q     \k     \f   Frames
#--------------------------------------------------------------------------
  1  \w   -105.00  75.00   0.50    1.00    --  -15.00  45.00   0.00  360
  2  \w   -105.00  75.00   0.50    1.00    --  -15.00  45.00  90.00  360
  3  \w   -105.00  75.00   0.50    1.00    --  -15.00  45.00 180.00  360
  4  \w   -105.00  75.00   0.50    1.00    --  -15.00  45.00 270.00  360
;
_diffrn_measurement_device_type 'Rigaku Varimax with Saturn'
_diffrn_measurement_method '\w scans'
_diffrn_orient_matrix_type 'CrysAlisPro convention (1999,Acta A55,543-557)'
_diffrn_orient_matrix_UB_11 0.0975998000
_diffrn_orient_matrix_UB_12 0.0253659000
_diffrn_orient_matrix_UB_13 -0.0009528000
_diffrn_orient_matrix_UB_21 -0.0174228000
_diffrn_orient_matrix_UB_22 0.0612516000
_diffrn_orient_matrix_UB_23 -0.0121265000
_diffrn_orient_matrix_UB_31 0.0182532000
_diffrn_orient_matrix_UB_32 0.0334315000
_diffrn_orient_matrix_UB_33 0.0368244000
_diffrn_radiation_collimation 0.3
_diffrn_radiation_monochromator 'multi-layer mirror optics'
_diffrn_radiation_probe x-ray
_diffrn_radiation_type 'Mo K\a'
_diffrn_radiation_wavelength 0.71073
_diffrn_reflns_av_R_equivalents 0.0811
_diffrn_reflns_av_unetI/netI 0.0756
_diffrn_reflns_Laue_measured_fraction_full 0.999
_diffrn_reflns_Laue_measured_fraction_max 0.999
_diffrn_reflns_limit_h_max 9
_diffrn_reflns_limit_h_min -9
_diffrn_reflns_limit_k_max 13
_diffrn_reflns_limit_k_min -13
_diffrn_reflns_limit_l_max 24
_diffrn_reflns_limit_l_min -24
_diffrn_reflns_number 25568
_diffrn_reflns_point_group_measured_fraction_full 0.999
_diffrn_reflns_point_group_measured_fraction_max 0.999
_diffrn_reflns_theta_full 25.242
_diffrn_reflns_theta_max 27.999
_diffrn_reflns_theta_min 2.132
_diffrn_source 'rotating anode X-ray generator'
_diffrn_source_current 24.0
_diffrn_source_power 1.2
_diffrn_source_target Mo
_diffrn_source_type 'MicroMax 007'
_diffrn_source_voltage 50.0
_exptl_absorpt_coefficient_mu 0.396
_exptl_absorpt_correction_T_max 1.00000
_exptl_absorpt_correction_T_min 0.91117
_exptl_absorpt_correction_type multi-scan
_exptl_absorpt_process_details
;
CrysAlisPro 1.171.40.67a (Rigaku Oxford Diffraction, 2019)
Empirical absorption correction using spherical harmonics,
 implemented in SCALE3 ABSPACK scaling algorithm.
;
_exptl_crystal_colour yellow
_exptl_crystal_colour_primary yellow
_exptl_crystal_density_diffrn 1.473
_exptl_crystal_density_method 'not measured'
_exptl_crystal_description block
_exptl_crystal_F_000 604
_exptl_crystal_size_max 0.12
_exptl_crystal_size_mid 0.1
_exptl_crystal_size_min 0.05
_refine_diff_density_max 0.413
_refine_diff_density_min -0.431
_refine_diff_density_rms 0.084
_refine_ls_extinction_method none
_refine_ls_goodness_of_fit_ref 1.085
_refine_ls_hydrogen_treatment constr
_refine_ls_matrix_type full
_refine_ls_number_parameters 345
_refine_ls_number_reflns 6321
_refine_ls_number_restraints 0
_refine_ls_restrained_S_all 1.085
_refine_ls_R_factor_all 0.0884
_refine_ls_R_factor_gt 0.0581
_refine_ls_shift/su_max 0.000
_refine_ls_shift/su_mean 0.000
_refine_ls_structure_factor_coef Fsqd
_refine_ls_weighting_details 'w=1/[\s^2^(Fo^2^)+(0.0531P)^2^+0.2284P] where P=(Fo^2^+2Fc^2^)/3'
_refine_ls_weighting_scheme calc
_refine_ls_wR_factor_gt 0.1214
_refine_ls_wR_factor_ref 0.1378
_reflns_Friedel_coverage 0.000
_reflns_number_gt 4455
_reflns_number_total 6321
_reflns_threshold_expression 'I > 2\s(I)'
_cod_data_source_file d5cc05926g2.cif
_cod_data_source_block shojix3
_cod_database_code 7135296
_shelx_shelxl_version_number 2018/3
_chemical_oxdiff_formula 'O6 N2 C26 H26'
_shelx_space_group_comment
;
The symmetry employed for this shelxl refinement is uniquely defined
by the following loop, which should always be used as a source of
symmetry information in preference to the above space-group names.
They are only intended as comments.
;
_shelx_estimated_absorpt_t_max 0.980
_shelx_estimated_absorpt_t_min 0.954
_reflns_odcompleteness_completeness 89.32
_reflns_odcompleteness_iscentric 1
_reflns_odcompleteness_theta 30.72
_olex2_refinement_description
;
1. Fixed Uiso
 At 1.2 times of:
  All C(H) groups, All C(H,H) groups
 At 1.5 times of:
  All C(H,H,H) groups
2.a Ternary CH refined with riding coordinates:
 C27(H27)
2.b Secondary CH2 refined with riding coordinates:
 C12(H12A,H12B), C21(H21A,H21B), C23(H23A,H23B), C24(H24A,H24B), C25(H25A,
 H25B), C26(H26A,H26B)
2.c Aromatic/amide H refined with riding coordinates:
 C5(H5), C6(H6), C8(H8), C9(H9), C15(H15), C16(H16), C18(H18), C19(H19)
2.d Idealised Me refined as rotating group:
 C13(H13A,H13B,H13C), C22(H22A,H22B,H22C)
;
_olex2_exptl_crystal_mounting_method loop
_olex2_submission_special_instructions 'No special instructions were received'
_oxdiff_exptl_absorpt_empirical_details
;
Empirical correction (ABSPACK) includes:
- Absorption correction using spherical harmonics
- Frame scaling
;
_oxdiff_exptl_absorpt_empirical_full_max 1.157
_oxdiff_exptl_absorpt_empirical_full_min 0.893

loop_
_space_group_symop_operation_xyz
'x, y, z'
'-x, -y, -z'

loop_
_atom_site_label
_atom_site_type_symbol
_atom_site_fract_x
_atom_site_fract_y
_atom_site_fract_z
_atom_site_U_iso_or_equiv
_atom_site_adp_type
_atom_site_occupancy
_atom_site_site_symmetry_order
_atom_site_calc_flag
_atom_site_refinement_flags_posn
_atom_site_refinement_flags_adp
_atom_site_refinement_flags_occupancy
_atom_site_disorder_assembly
_atom_site_disorder_group
Cl1 Cl 0.55742(9) 0.74857(7) 0.56738(3) 0.02446(17) Uani 1 1 d . . . . .
Cl2 Cl 0.87154(11) 0.98383(8) 0.56453(4) 0.0381(2) Uani 1 1 d . . . . .
Cl3 Cl 0.84589(10) 0.87402(7) 0.69864(3) 0.02992(18) Uani 1 1 d . . . . .
O1 O 0.2647(2) 0.24886(17) 0.80207(9) 0.0228(4) Uani 1 1 d . . . . .
O2 O 0.4644(2) 0.24745(17) 0.72493(9) 0.0217(4) Uani 1 1 d . . . . .
O3 O 0.8823(3) 0.3475(2) 0.47969(10) 0.0307(5) Uani 1 1 d . . . . .
O4 O 1.1244(3) 0.3086(2) 0.54753(11) 0.0438(6) Uani 1 1 d . . . . .
O5 O 1.0618(2) 0.83581(18) 0.89259(9) 0.0246(4) Uani 1 1 d . . . . .
O6 O 1.0770(2) 0.68257(17) 0.79854(9) 0.0179(4) Uani 1 1 d . . . . .
N1 N 0.9748(3) 0.3434(2) 0.54003(12) 0.0255(5) Uani 1 1 d . . . . .
N2 N 0.3393(3) 0.7824(2) 1.05706(10) 0.0146(4) Uani 1 1 d . . . . .
C1 C 0.5403(3) 0.4423(2) 0.81623(12) 0.0144(5) Uani 1 1 d . . . . .
C2 C 0.7142(3) 0.5055(2) 0.79703(12) 0.0134(5) Uani 1 1 d . . . . .
C3 C 0.8035(3) 0.6297(2) 0.84740(12) 0.0136(5) Uani 1 1 d . . . . .
C4 C 0.6811(3) 0.6479(2) 0.89677(12) 0.0134(5) Uani 1 1 d . . . . .
C5 C 0.7153(3) 0.7613(2) 0.95338(12) 0.0149(5) Uani 1 1 d . . . . .
H5 H 0.835076 0.827740 0.959186 0.018 Uiso 1 1 calc R U . . .
C6 C 0.6068(3) 0.7932(2) 1.00166(12) 0.0151(5) Uani 1 1 d . . . . .
H6 H 0.665004 0.876170 1.036171 0.018 Uiso 1 1 calc R U . . .
C7 C 0.4199(3) 0.7213(2) 1.00824(12) 0.0139(5) Uani 1 1 d . . . . .
C8 C 0.3147(3) 0.5878(2) 0.96678(12) 0.0155(5) Uani 1 1 d . . . . .
H8 H 0.196208 0.549120 0.979488 0.019 Uiso 1 1 calc R U . . .
C9 C 0.3577(3) 0.5069(2) 0.91169(12) 0.0155(5) Uani 1 1 d . . . . .
H9 H 0.264968 0.420141 0.893297 0.019 Uiso 1 1 calc R U . . .
C10 C 0.5161(3) 0.5300(2) 0.87738(12) 0.0134(5) Uani 1 1 d . . . . .
C11 C 0.4081(3) 0.3062(2) 0.78242(13) 0.0157(5) Uani 1 1 d . . . . .
C12 C 0.3473(4) 0.1109(2) 0.68741(13) 0.0205(6) Uani 1 1 d . . . . .
H12A H 0.214035 0.113574 0.671852 0.025 Uiso 1 1 calc R U . . .
H12B H 0.349917 0.040006 0.720118 0.025 Uiso 1 1 calc R U . . .
C13 C 0.4280(5) 0.0756(3) 0.62263(16) 0.0377(8) Uani 1 1 d . . . . .
H13A H 0.421030 0.145005 0.590074 0.057 Uiso 1 1 calc R U . . .
H13B H 0.355052 -0.017536 0.596413 0.057 Uiso 1 1 calc R U . . .
H13C H 0.560926 0.076076 0.638742 0.057 Uiso 1 1 calc R U . . .
C14 C 0.7808(3) 0.4573(2) 0.73070(13) 0.0149(5) Uani 1 1 d . . . . .
C15 C 0.7030(3) 0.4884(3) 0.66384(13) 0.0176(5) Uani 1 1 d . . . . .
H15 H 0.606473 0.536166 0.661562 0.021 Uiso 1 1 calc R U . . .
C16 C 0.7641(3) 0.4509(2) 0.60074(13) 0.0188(5) Uani 1 1 d . . . . .
H16 H 0.710604 0.472006 0.555209 0.023 Uiso 1 1 calc R U . . .
C17 C 0.9053(3) 0.3816(2) 0.60573(13) 0.0183(5) Uani 1 1 d . . . . .
C18 C 0.9831(4) 0.3475(2) 0.67101(13) 0.0197(5) Uani 1 1 d . . . . .
H18 H 1.078933 0.299188 0.673027 0.024 Uiso 1 1 calc R U . . .
C19 C 0.9192(3) 0.3849(2) 0.73324(13) 0.0171(5) Uani 1 1 d . . . . .
H19 H 0.970316 0.360808 0.778309 0.021 Uiso 1 1 calc R U . . .
C20 C 0.9895(3) 0.7270(2) 0.84987(12) 0.0141(5) Uani 1 1 d . . . . .
C21 C 1.2600(3) 0.7737(3) 0.79500(13) 0.0181(5) Uani 1 1 d . . . . .
H21A H 1.355510 0.777699 0.839396 0.022 Uiso 1 1 calc R U . . .
H21B H 1.249763 0.869733 0.791108 0.022 Uiso 1 1 calc R U . . .
C22 C 1.3168(4) 0.7118(3) 0.72784(14) 0.0267(6) Uani 1 1 d . . . . .
H22A H 1.220073 0.707206 0.684496 0.040 Uiso 1 1 calc R U . . .
H22B H 1.327837 0.617284 0.732763 0.040 Uiso 1 1 calc R U . . .
H22C H 1.439407 0.770655 0.722699 0.040 Uiso 1 1 calc R U . . .
C23 C 0.4355(3) 0.9166(2) 1.10554(13) 0.0161(5) Uani 1 1 d . . . . .
H23A H 0.461299 0.994082 1.076962 0.019 Uiso 1 1 calc R U . . .
H23B H 0.556834 0.912342 1.135330 0.019 Uiso 1 1 calc R U . . .
C24 C 0.2940(3) 0.9357(3) 1.15389(13) 0.0193(5) Uani 1 1 d . . . . .
H24A H 0.315721 0.893354 1.198606 0.023 Uiso 1 1 calc R U . . .
H24B H 0.303138 1.036081 1.168098 0.023 Uiso 1 1 calc R U . . .
C25 C 0.1021(3) 0.8593(3) 1.10501(13) 0.0192(5) Uani 1 1 d . . . . .
H25A H 0.060246 0.918312 1.070211 0.023 Uiso 1 1 calc R U . . .
H25B H 0.003977 0.832015 1.134415 0.023 Uiso 1 1 calc R U . . .
C26 C 0.1403(3) 0.7307(2) 1.06490(13) 0.0157(5) Uani 1 1 d . . . . .
H26A H 0.125676 0.653228 1.093884 0.019 Uiso 1 1 calc R U . . .
H26B H 0.053589 0.697935 1.016559 0.019 Uiso 1 1 calc R U . . .
C27 C 0.7991(4) 0.8312(3) 0.60221(13) 0.0231(6) Uani 1 1 d . . . . .
H27 H 0.874801 0.765618 0.588542 0.028 Uiso 1 1 calc R U . . .

loop_
_atom_site_aniso_label
_atom_site_aniso_U_11
_atom_site_aniso_U_22
_atom_site_aniso_U_33
_atom_site_aniso_U_23
_atom_site_aniso_U_13
_atom_site_aniso_U_12
Cl1 0.0195(3) 0.0253(3) 0.0257(3) 0.0029(3) 0.0032(3) 0.0022(3)
Cl2 0.0371(4) 0.0399(4) 0.0283(4) 0.0093(3) 0.0084(3) -0.0090(3)
Cl3 0.0273(4) 0.0391(4) 0.0199(3) 0.0028(3) 0.0034(3) 0.0043(3)
O1 0.0168(9) 0.0195(9) 0.0289(10) -0.0015(8) 0.0088(8) -0.0013(7)
O2 0.0196(9) 0.0171(9) 0.0229(9) -0.0048(7) 0.0070(8) -0.0033(7)
O3 0.0331(11) 0.0377(12) 0.0169(10) -0.0015(8) 0.0069(9) 0.0029(9)
O4 0.0483(14) 0.0667(16) 0.0323(12) 0.0060(11) 0.0204(11) 0.0377(13)
O5 0.0182(9) 0.0200(10) 0.0301(10) -0.0060(8) 0.0103(8) -0.0045(8)
O6 0.0115(8) 0.0188(9) 0.0211(9) -0.0003(7) 0.0077(7) -0.0015(7)
N1 0.0283(13) 0.0257(12) 0.0217(12) 0.0010(10) 0.0112(10) 0.0029(10)
N2 0.0135(10) 0.0147(10) 0.0153(10) 0.0009(8) 0.0045(8) 0.0030(8)
C1 0.0134(12) 0.0150(12) 0.0147(12) 0.0018(9) 0.0034(10) 0.0035(10)
C2 0.0111(11) 0.0151(12) 0.0150(12) 0.0048(9) 0.0023(9) 0.0046(9)
C3 0.0126(11) 0.0151(12) 0.0133(11) 0.0045(9) 0.0032(9) 0.0028(9)
C4 0.0113(11) 0.0141(12) 0.0141(12) 0.0038(9) 0.0032(9) 0.0009(9)
C5 0.0108(11) 0.0157(12) 0.0176(12) 0.0051(10) 0.0022(10) 0.0017(9)
C6 0.0133(12) 0.0134(12) 0.0167(12) 0.0007(10) 0.0034(10) 0.0006(9)
C7 0.0147(12) 0.0171(12) 0.0116(11) 0.0057(9) 0.0029(9) 0.0059(10)
C8 0.0108(11) 0.0184(13) 0.0167(12) 0.0049(10) 0.0041(10) 0.0012(10)
C9 0.0128(12) 0.0147(12) 0.0176(12) 0.0048(10) 0.0016(10) 0.0013(10)
C10 0.0134(11) 0.0146(12) 0.0124(11) 0.0033(9) 0.0035(9) 0.0029(9)
C11 0.0141(12) 0.0150(12) 0.0179(12) 0.0021(10) 0.0033(10) 0.0041(10)
C12 0.0203(13) 0.0135(12) 0.0226(13) -0.0051(10) 0.0028(11) -0.0006(10)
C13 0.0443(19) 0.0276(16) 0.0337(17) -0.0112(13) 0.0102(15) 0.0014(14)
C14 0.0127(12) 0.0135(12) 0.0180(12) 0.0015(10) 0.0078(10) -0.0001(9)
C15 0.0145(12) 0.0186(13) 0.0194(13) 0.0024(10) 0.0049(10) 0.0032(10)
C16 0.0201(13) 0.0198(13) 0.0141(12) 0.0034(10) 0.0024(10) 0.0010(11)
C17 0.0200(13) 0.0182(13) 0.0164(12) -0.0006(10) 0.0093(10) 0.0024(10)
C18 0.0196(13) 0.0168(13) 0.0222(13) -0.0002(10) 0.0062(11) 0.0043(10)
C19 0.0185(13) 0.0169(12) 0.0152(12) 0.0027(10) 0.0038(10) 0.0034(10)
C20 0.0170(12) 0.0138(12) 0.0126(11) 0.0046(9) 0.0047(10) 0.0037(10)
C21 0.0127(12) 0.0193(13) 0.0210(13) 0.0027(10) 0.0068(10) -0.0006(10)
C22 0.0206(14) 0.0313(15) 0.0279(15) 0.0031(12) 0.0143(12) 0.0006(12)
C23 0.0152(12) 0.0139(12) 0.0178(12) 0.0001(10) 0.0037(10) 0.0020(10)
C24 0.0185(13) 0.0218(13) 0.0174(12) -0.0013(10) 0.0064(10) 0.0053(11)
C25 0.0139(12) 0.0230(13) 0.0223(13) 0.0015(11) 0.0080(10) 0.0062(10)
C26 0.0094(11) 0.0207(13) 0.0169(12) 0.0025(10) 0.0054(10) 0.0026(10)
C27 0.0196(13) 0.0282(15) 0.0196(13) -0.0006(11) 0.0052(11) 0.0042(11)

loop_
_atom_type_symbol
_atom_type_description
_atom_type_scat_dispersion_real
_atom_type_scat_dispersion_imag
_atom_type_scat_source
C C 0.0033 0.0016 'International Tables Vol C Tables 4.2.6.8 and 6.1.1.4'
H H 0.0000 0.0000 'International Tables Vol C Tables 4.2.6.8 and 6.1.1.4'
Cl Cl 0.1484 0.1585 'International Tables Vol C Tables 4.2.6.8 and 6.1.1.4'
N N 0.0061 0.0033 'International Tables Vol C Tables 4.2.6.8 and 6.1.1.4'
O O 0.0106 0.0060 'International Tables Vol C Tables 4.2.6.8 and 6.1.1.4'

loop_
_geom_angle_atom_site_label_1
_geom_angle_atom_site_label_2
_geom_angle_atom_site_label_3
_geom_angle
_geom_angle_site_symmetry_1
_geom_angle_site_symmetry_3
_geom_angle_publ_flag
C11 O2 C12 117.21(18) . . ?
C20 O6 C21 116.33(17) . . ?
O3 N1 C17 119.0(2) . . ?
O4 N1 O3 122.8(2) . . ?
O4 N1 C17 118.2(2) . . ?
C7 N2 C23 123.65(19) . . ?
C7 N2 C26 124.73(19) . . ?
C23 N2 C26 111.44(17) . . ?
C2 C1 C10 108.7(2) . . ?
C2 C1 C11 126.8(2) . . ?
C10 C1 C11 124.5(2) . . ?
C1 C2 C14 125.6(2) . . ?
C3 C2 C1 108.07(19) . . ?
C3 C2 C14 126.0(2) . . ?
C2 C3 C4 108.5(2) . . ?
C2 C3 C20 127.1(2) . . ?
C4 C3 C20 124.4(2) . . ?
C3 C4 C10 107.47(19) . . ?
C5 C4 C3 126.2(2) . . ?
C5 C4 C10 126.4(2) . . ?
C4 C5 H5 114.2 . . ?
C6 C5 C4 131.5(2) . . ?
C6 C5 H5 114.2 . . ?
C5 C6 H6 114.9 . . ?
C5 C6 C7 130.1(2) . . ?
C7 C6 H6 114.9 . . ?
N2 C7 C6 117.8(2) . . ?
N2 C7 C8 118.2(2) . . ?
C6 C7 C8 124.0(2) . . ?
C7 C8 H8 114.9 . . ?
C9 C8 C7 130.3(2) . . ?
C9 C8 H8 114.9 . . ?
C8 C9 H9 114.4 . . ?
C8 C9 C10 131.2(2) . . ?
C10 C9 H9 114.4 . . ?
C1 C10 C4 107.23(19) . . ?
C9 C10 C1 126.5(2) . . ?
C9 C10 C4 126.2(2) . . ?
O1 C11 O2 121.9(2) . . ?
O1 C11 C1 126.3(2) . . ?
O2 C11 C1 111.8(2) . . ?
O2 C12 H12A 110.4 . . ?
O2 C12 H12B 110.4 . . ?
O2 C12 C13 106.8(2) . . ?
H12A C12 H12B 108.6 . . ?
C13 C12 H12A 110.4 . . ?
C13 C12 H12B 110.4 . . ?
C12 C13 H13A 109.5 . . ?
C12 C13 H13B 109.5 . . ?
C12 C13 H13C 109.5 . . ?
H13A C13 H13B 109.5 . . ?
H13A C13 H13C 109.5 . . ?
H13B C13 H13C 109.5 . . ?
C15 C14 C2 118.4(2) . . ?
C19 C14 C2 122.6(2) . . ?
C19 C14 C15 119.1(2) . . ?
C14 C15 H15 119.5 . . ?
C16 C15 C14 121.1(2) . . ?
C16 C15 H15 119.5 . . ?
C15 C16 H16 120.9 . . ?
C15 C16 C17 118.2(2) . . ?
C17 C16 H16 120.9 . . ?
C16 C17 N1 119.2(2) . . ?
C18 C17 N1 118.8(2) . . ?
C18 C17 C16 122.0(2) . . ?
C17 C18 H18 120.6 . . ?
C19 C18 C17 118.9(2) . . ?
C19 C18 H18 120.6 . . ?
C14 C19 H19 119.6 . . ?
C18 C19 C14 120.7(2) . . ?
C18 C19 H19 119.6 . . ?
O5 C20 O6 121.9(2) . . ?
O5 C20 C3 126.0(2) . . ?
O6 C20 C3 112.02(19) . . ?
O6 C21 H21A 110.4 . . ?
O6 C21 H21B 110.4 . . ?
O6 C21 C22 106.41(19) . . ?
H21A C21 H21B 108.6 . . ?
C22 C21 H21A 110.4 . . ?
C22 C21 H21B 110.4 . . ?
C21 C22 H22A 109.5 . . ?
C21 C22 H22B 109.5 . . ?
C21 C22 H22C 109.5 . . ?
H22A C22 H22B 109.5 . . ?
H22A C22 H22C 109.5 . . ?
H22B C22 H22C 109.5 . . ?
N2 C23 H23A 111.0 . . ?
N2 C23 H23B 111.0 . . ?
N2 C23 C24 103.93(18) . . ?
H23A C23 H23B 109.0 . . ?
C24 C23 H23A 111.0 . . ?
C24 C23 H23B 111.0 . . ?
C23 C24 H24A 111.1 . . ?
C23 C24 H24B 111.1 . . ?
H24A C24 H24B 109.1 . . ?
C25 C24 C23 103.24(19) . . ?
C25 C24 H24A 111.1 . . ?
C25 C24 H24B 111.1 . . ?
C24 C25 H25A 111.1 . . ?
C24 C25 H25B 111.1 . . ?
C24 C25 C26 103.46(19) . . ?
H25A C25 H25B 109.0 . . ?
C26 C25 H25A 111.1 . . ?
C26 C25 H25B 111.1 . . ?
N2 C26 C25 103.06(18) . . ?
N2 C26 H26A 111.2 . . ?
N2 C26 H26B 111.2 . . ?
C25 C26 H26A 111.2 . . ?
C25 C26 H26B 111.2 . . ?
H26A C26 H26B 109.1 . . ?
Cl1 C27 Cl2 110.60(14) . . ?
Cl1 C27 Cl3 111.16(14) . . ?
Cl1 C27 H27 108.5 . . ?
Cl2 C27 Cl3 109.42(14) . . ?
Cl2 C27 H27 108.5 . . ?
Cl3 C27 H27 108.5 . . ?

loop_
_geom_bond_atom_site_label_1
_geom_bond_atom_site_label_2
_geom_bond_distance
_geom_bond_site_symmetry_2
_geom_bond_publ_flag
Cl1 C27 1.755(3) . ?
Cl2 C27 1.755(3) . ?
Cl3 C27 1.769(2) . ?
O1 C11 1.215(3) . ?
O2 C11 1.346(3) . ?
O2 C12 1.452(3) . ?
O3 N1 1.234(3) . ?
O4 N1 1.232(3) . ?
O5 C20 1.219(3) . ?
O6 C20 1.342(3) . ?
O6 C21 1.453(3) . ?
N1 C17 1.462(3) . ?
N2 C7 1.343(3) . ?
N2 C23 1.474(3) . ?
N2 C26 1.476(3) . ?
C1 C2 1.413(3) . ?
C1 C10 1.428(3) . ?
C1 C11 1.467(3) . ?
C2 C3 1.413(3) . ?
C2 C14 1.488(3) . ?
C3 C4 1.429(3) . ?
C3 C20 1.468(3) . ?
C4 C5 1.406(3) . ?
C4 C10 1.436(3) . ?
C5 H5 0.9500 . ?
C5 C6 1.369(3) . ?
C6 H6 0.9500 . ?
C6 C7 1.428(3) . ?
C7 C8 1.430(3) . ?
C8 H8 0.9500 . ?
C8 C9 1.369(3) . ?
C9 H9 0.9500 . ?
C9 C10 1.415(3) . ?
C12 H12A 0.9900 . ?
C12 H12B 0.9900 . ?
C12 C13 1.488(4) . ?
C13 H13A 0.9800 . ?
C13 H13B 0.9800 . ?
C13 H13C 0.9800 . ?
C14 C15 1.394(3) . ?
C14 C19 1.390(3) . ?
C15 H15 0.9500 . ?
C15 C16 1.384(3) . ?
C16 H16 0.9500 . ?
C16 C17 1.385(3) . ?
C17 C18 1.381(3) . ?
C18 H18 0.9500 . ?
C18 C19 1.380(3) . ?
C19 H19 0.9500 . ?
C21 H21A 0.9900 . ?
C21 H21B 0.9900 . ?
C21 C22 1.510(3) . ?
C22 H22A 0.9800 . ?
C22 H22B 0.9800 . ?
C22 H22C 0.9800 . ?
C23 H23A 0.9900 . ?
C23 H23B 0.9900 . ?
C23 C24 1.529(3) . ?
C24 H24A 0.9900 . ?
C24 H24B 0.9900 . ?
C24 C25 1.523(3) . ?
C25 H25A 0.9900 . ?
C25 H25B 0.9900 . ?
C25 C26 1.526(3) . ?
C26 H26A 0.9900 . ?
C26 H26B 0.9900 . ?
C27 H27 1.0000 . ?

loop_
_geom_torsion_atom_site_label_1
_geom_torsion_atom_site_label_2
_geom_torsion_atom_site_label_3
_geom_torsion_atom_site_label_4
_geom_torsion
_geom_torsion_site_symmetry_1
_geom_torsion_site_symmetry_2
_geom_torsion_site_symmetry_3
_geom_torsion_site_symmetry_4
_geom_torsion_publ_flag
O3 N1 C17 C16 -14.5(3) . . . . ?
O3 N1 C17 C18 165.6(2) . . . . ?
O4 N1 C17 C16 165.3(2) . . . . ?
O4 N1 C17 C18 -14.6(4) . . . . ?
N1 C17 C18 C19 179.3(2) . . . . ?
N2 C7 C8 C9 176.2(2) . . . . ?
N2 C23 C24 C25 -29.2(2) . . . . ?
C1 C2 C3 C4 -2.4(3) . . . . ?
C1 C2 C3 C20 178.1(2) . . . . ?
C1 C2 C14 C15 77.3(3) . . . . ?
C1 C2 C14 C19 -103.8(3) . . . . ?
C2 C1 C10 C4 -1.2(3) . . . . ?
C2 C1 C10 C9 177.6(2) . . . . ?
C2 C1 C11 O1 175.3(2) . . . . ?
C2 C1 C11 O2 -4.3(3) . . . . ?
C2 C3 C4 C5 -177.6(2) . . . . ?
C2 C3 C4 C10 1.7(3) . . . . ?
C2 C3 C20 O5 177.8(2) . . . . ?
C2 C3 C20 O6 -2.5(3) . . . . ?
C2 C14 C15 C16 177.7(2) . . . . ?
C2 C14 C19 C18 -177.1(2) . . . . ?
C3 C2 C14 C15 -95.6(3) . . . . ?
C3 C2 C14 C19 83.3(3) . . . . ?
C3 C4 C5 C6 176.8(2) . . . . ?
C3 C4 C10 C1 -0.3(3) . . . . ?
C3 C4 C10 C9 -179.1(2) . . . . ?
C4 C3 C20 O5 -1.5(4) . . . . ?
C4 C3 C20 O6 178.1(2) . . . . ?
C4 C5 C6 C7 -1.8(4) . . . . ?
C5 C4 C10 C1 179.0(2) . . . . ?
C5 C4 C10 C9 0.2(4) . . . . ?
C5 C6 C7 N2 -174.4(2) . . . . ?
C5 C6 C7 C8 6.5(4) . . . . ?
C6 C7 C8 C9 -4.7(4) . . . . ?
C7 N2 C23 C24 -175.9(2) . . . . ?
C7 N2 C26 C25 -160.1(2) . . . . ?
C7 C8 C9 C10 -1.4(4) . . . . ?
C8 C9 C10 C1 -175.0(2) . . . . ?
C8 C9 C10 C4 3.6(4) . . . . ?
C10 C1 C2 C3 2.3(3) . . . . ?
C10 C1 C2 C14 -171.7(2) . . . . ?
C10 C1 C11 O1 -1.5(4) . . . . ?
C10 C1 C11 O2 178.9(2) . . . . ?
C10 C4 C5 C6 -2.4(4) . . . . ?
C11 O2 C12 C13 174.7(2) . . . . ?
C11 C1 C2 C3 -174.9(2) . . . . ?
C11 C1 C2 C14 11.1(4) . . . . ?
C11 C1 C10 C4 176.1(2) . . . . ?
C11 C1 C10 C9 -5.1(4) . . . . ?
C12 O2 C11 O1 -0.7(3) . . . . ?
C12 O2 C11 C1 178.88(19) . . . . ?
C14 C2 C3 C4 171.5(2) . . . . ?
C14 C2 C3 C20 -7.9(4) . . . . ?
C14 C15 C16 C17 -0.2(4) . . . . ?
C15 C14 C19 C18 1.8(4) . . . . ?
C15 C16 C17 N1 -178.8(2) . . . . ?
C15 C16 C17 C18 1.1(4) . . . . ?
C16 C17 C18 C19 -0.6(4) . . . . ?
C17 C18 C19 C14 -0.9(4) . . . . ?
C19 C14 C15 C16 -1.3(4) . . . . ?
C20 O6 C21 C22 -172.7(2) . . . . ?
C20 C3 C4 C5 1.9(4) . . . . ?
C20 C3 C4 C10 -178.8(2) . . . . ?
C21 O6 C20 O5 -2.0(3) . . . . ?
C21 O6 C20 C3 178.25(18) . . . . ?
C23 N2 C7 C6 -2.0(3) . . . . ?
C23 N2 C7 C8 177.1(2) . . . . ?
C23 N2 C26 C25 15.2(2) . . . . ?
C23 C24 C25 C26 38.8(2) . . . . ?
C24 C25 C26 N2 -33.1(2) . . . . ?
C26 N2 C7 C6 172.7(2) . . . . ?
C26 N2 C7 C8 -8.1(3) . . . . ?
C26 N2 C23 C24 8.7(2) . . . . ?
